data_7028563
loop_
_publ_author_name
'Imran, Muhammad'
'Neumann, Beate'
'Stammler, Hans-Georg'
'Monkowius, Uwe'
'Ertl, Martin'
'Mitzel, Norbert W.'

_publ_section_title
;
 Borate-based ligands with two soft heterocycle/thione groups and their
 sodium and bismuth complexes.
;
_journal_issue 3
_journal_name_full 'Dalton transactions (Cambridge, England : 2003)'
_journal_page_first 1267
_journal_page_last 1278
_journal_paper_doi 10.1039/c3dt52607k
_journal_volume 43
_journal_year 2014
_chemical_formula_moiety 'C24 H30 B3 Bi N6 S12, C H2 Cl2'
_chemical_formula_sum 'C25 H32 B3 Bi Cl2 N6 S12'
_chemical_formula_weight 1113.60
_chemical_name_systematic
; 
 ? 
;
_space_group_IT_number 14
_symmetry_cell_setting monoclinic
_symmetry_space_group_name_Hall '-P 2yn'
_symmetry_space_group_name_H-M 'P 1 21/n 1'
_atom_sites_solution_hydrogens geom
_atom_sites_solution_primary direct
_atom_sites_solution_secondary difmap
_audit_creation_method SHELXL-97
_cell_angle_alpha 90.00
_cell_angle_beta 118.004(2)
_cell_angle_gamma 90.00
_cell_formula_units_Z 4
_cell_length_a 21.1943(8)
_cell_length_b 9.8398(4)
_cell_length_c 21.9999(9)
_cell_measurement_reflns_used 116354
_cell_measurement_temperature 100(2)
_cell_measurement_theta_max 27.103
_cell_measurement_theta_min 2.910
_cell_volume 4050.8(3)
_computing_cell_refinement 'HKL Scalepack (Otwinowski & Minor 1997)'
_computing_data_collection 'Collect, Bruker AXS, 2004'
_computing_data_reduction 'Denzo and Scalepack (Otwinowski & Minor, 1997)'
_computing_molecular_graphics 'SHELXTL-PLUS (1990)'
_computing_publication_material 'SHELXL-97 (Sheldrick, 1997)'
_computing_structure_refinement 'SHELXL-97 (Sheldrick, 1997)'
_computing_structure_solution 'SHELXS-97 (Sheldrick, 1990)'
_diffrn_ambient_temperature 100(2)
_diffrn_measured_fraction_theta_full 0.965
_diffrn_measured_fraction_theta_max 0.965
_diffrn_measurement_device_type KappaCCD
_diffrn_measurement_method CCD
_diffrn_radiation_monochromator graphite
_diffrn_radiation_source 'fine-focus sealed tube'
_diffrn_radiation_type MoK\a
_diffrn_radiation_wavelength 0.71073
_diffrn_reflns_av_R_equivalents 0.071
_diffrn_reflns_av_sigmaI/netI 0.0620
_diffrn_reflns_limit_h_max 27
_diffrn_reflns_limit_h_min -26
_diffrn_reflns_limit_k_max 11
_diffrn_reflns_limit_k_min -12
_diffrn_reflns_limit_l_max 27
_diffrn_reflns_limit_l_min -27
_diffrn_reflns_number 48513
_diffrn_reflns_theta_full 27.00
_diffrn_reflns_theta_max 27.00
_diffrn_reflns_theta_min 3.30
_exptl_absorpt_coefficient_mu 5.133
_exptl_absorpt_correction_T_max 0.8612
_exptl_absorpt_correction_T_min 0.3081
_exptl_absorpt_correction_type multi-scan
_exptl_absorpt_process_details 'Denzo and Scalepack (Otwinowski & Minor, 1997)'
_exptl_crystal_colour red
_exptl_crystal_density_diffrn 1.826
_exptl_crystal_density_method 'not measured'
_exptl_crystal_description plate
_exptl_crystal_F_000 2192
_exptl_crystal_size_max 0.30
_exptl_crystal_size_mid 0.08
_exptl_crystal_size_min 0.03
_refine_diff_density_max 1.354
_refine_diff_density_min -1.622
_refine_diff_density_rms 0.149
_refine_ls_extinction_method none
_refine_ls_goodness_of_fit_ref 1.018
_refine_ls_hydrogen_treatment mixed
_refine_ls_matrix_type full
_refine_ls_number_parameters 472
_refine_ls_number_reflns 8538
_refine_ls_number_restraints 0
_refine_ls_restrained_S_all 1.018
_refine_ls_R_factor_all 0.0589
_refine_ls_R_factor_gt 0.0388
_refine_ls_shift/su_max 0.003
_refine_ls_shift/su_mean 0.000
_refine_ls_structure_factor_coef Fsqd
_refine_ls_weighting_details 'calc w=1/[\s^2^(Fo^2^)+(0.0459P)^2^+0.0000P] where P=(Fo^2^+2Fc^2^)/3'
_refine_ls_weighting_scheme calc
_refine_ls_wR_factor_gt 0.0813
_refine_ls_wR_factor_ref 0.0887
_reflns_number_gt 6655
_reflns_number_total 8538
_reflns_threshold_expression >2sigma(I)
_cod_data_source_file c3dt52607k.txt
_cod_data_source_block compound4a
_cod_depositor_comments
;
The following automatic conversions were performed:

'_symmetry_cell_setting' value 'Monoclinic' changed to 'monoclinic'
according to
/usr/data/users/saulius/automatic-downloads/current/RSC/lib/dictionaries/cif_core.dic
dictionary named 'cif_core.dic' version 2.4.2 from 2011-04-26.

Automatic conversion script
Id: cif_fix_values 2281 2013-09-26 08:29:07Z andrius 
;
_cod_original_sg_symbol_H-M 'P 21/n'
_cod_database_code 7028563

loop_
_symmetry_equiv_pos_as_xyz
'x, y, z'
'-x+1/2, y+1/2, -z+1/2'
'-x, -y, -z'
'x-1/2, -y-1/2, z-1/2'

loop_
_atom_site_label
_atom_site_type_symbol
_atom_site_fract_x
_atom_site_fract_y
_atom_site_fract_z
_atom_site_U_iso_or_equiv
_atom_site_adp_type
_atom_site_occupancy
_atom_site_symmetry_multiplicity
_atom_site_calc_flag
_atom_site_refinement_flags
Bi1 Bi 0.523961(8) 0.621529(17) 0.250950(9) 0.02078(7) Uani 1 1 d .
S1 S 0.44803(8) 0.85494(14) 0.25511(8) 0.0374(3) Uani 1 1 d .
S2 S 0.51985(7) 0.91823(14) 0.40474(8) 0.0393(3) Uani 1 1 d .
S3 S 0.53013(6) 0.51847(13) 0.37566(6) 0.0279(3) Uani 1 1 d .
S4 S 0.44710(7) 0.26327(13) 0.34601(7) 0.0359(3) Uani 1 1 d .
S5 S 0.39629(6) 0.48632(12) 0.16272(6) 0.0251(3) Uani 1 1 d .
S6 S 0.42342(6) 0.18985(12) 0.17879(6) 0.0278(3) Uani 1 1 d .
S7 S 0.52009(6) 0.74036(12) 0.13631(6) 0.0245(3) Uani 1 1 d .
S8 S 0.36922(6) 0.79414(12) 0.03397(7) 0.0285(3) Uani 1 1 d .
S9 S 0.60797(6) 0.40795(12) 0.24509(6) 0.0243(3) Uani 1 1 d .
S10 S 0.61011(6) 0.16913(12) 0.32861(7) 0.0298(3) Uani 1 1 d .
S11 S 0.64241(6) 0.80142(12) 0.30289(7) 0.0302(3) Uani 1 1 d .
S12 S 0.75382(7) 0.72470(15) 0.26409(7) 0.0388(3) Uani 1 1 d .
N1 N 0.4213(2) 0.7442(4) 0.3556(2) 0.0272(9) Uani 1 1 d .
N2 N 0.3837(2) 0.4906(4) 0.3220(2) 0.0275(9) Uani 1 1 d .
N3 N 0.45635(19) 0.3267(4) 0.0997(2) 0.0223(9) Uani 1 1 d .
N4 N 0.42521(19) 0.5632(4) 0.03887(19) 0.0219(9) Uani 1 1 d .
N5 N 0.73650(18) 0.5848(4) 0.3515(2) 0.0208(9) Uani 1 1 d .
N6 N 0.68246(19) 0.3807(4) 0.3866(2) 0.0219(9) Uani 1 1 d .
B1 B 0.3607(3) 0.6460(6) 0.3063(3) 0.0337(15) Uani 1 1 d .
H1A H 0.531(2) 0.470(4) 0.095(2) 0.019(12) Uiso 1 1 d .
H1B H 0.347(3) 0.658(5) 0.252(3) 0.030(14) Uiso 1 1 d .
B2 B 0.4786(3) 0.4401(6) 0.0618(3) 0.0262(12) Uani 1 1 d .
H2A H 0.663(3) 0.591(5) 0.399(2) 0.024(12) Uiso 1 1 d .
H2B H 0.312(3) 0.660(5) 0.312(3) 0.030(13) Uiso 1 1 d .
B3 B 0.7098(3) 0.5330(6) 0.4023(3) 0.0280(13) Uani 1 1 d .
H3A H 0.474(3) 0.394(5) 0.016(3) 0.040(16) Uiso 1 1 d .
H3B H 0.759(3) 0.536(5) 0.454(3) 0.034(14) Uiso 1 1 d .
C1 C 0.4562(3) 0.8301(5) 0.3357(3) 0.0289(11) Uani 1 1 d .
C2 C 0.4960(3) 0.8375(5) 0.4595(3) 0.0360(13) Uani 1 1 d .
H2C H 0.5175 0.8537 0.5077 0.043 Uiso 1 1 calc R
C3 C 0.4430(3) 0.7480(5) 0.4259(3) 0.0299(12) Uani 1 1 d .
C4 C 0.4103(3) 0.6568(6) 0.4570(3) 0.0408(14) Uani 1 1 d .
H4A H 0.4244 0.6863 0.5042 0.061 Uiso 1 1 calc R
H4B H 0.4267 0.5635 0.4576 0.061 Uiso 1 1 calc R
H4C H 0.3581 0.6604 0.4297 0.061 Uiso 1 1 calc R
C5 C 0.4495(3) 0.4383(5) 0.3461(2) 0.0279(11) Uani 1 1 d .
C6 C 0.3565(3) 0.2646(6) 0.3132(3) 0.0397(14) Uani 1 1 d .
H6 H 0.3280 0.1850 0.3033 0.048 Uiso 1 1 calc R
C7 C 0.3302(3) 0.3917(5) 0.3030(3) 0.0383(14) Uani 1 1 d .
C8 C 0.2538(3) 0.4315(6) 0.2760(4) 0.0517(18) Uani 1 1 d .
H8A H 0.2242 0.3496 0.2659 0.078 Uiso 1 1 calc R
H8B H 0.2384 0.4847 0.2337 0.078 Uiso 1 1 calc R
H8C H 0.2485 0.4863 0.3105 0.078 Uiso 1 1 calc R
C9 C 0.4278(2) 0.3418(5) 0.1418(2) 0.0241(11) Uani 1 1 d .
C10 C 0.4625(2) 0.1061(5) 0.1369(3) 0.0265(11) Uani 1 1 d .
H10 H 0.4722 0.0113 0.1408 0.032 Uiso 1 1 calc R
C11 C 0.4776(2) 0.1913(5) 0.0978(2) 0.0262(11) Uani 1 1 d .
C12 C 0.5146(3) 0.1523(5) 0.0574(3) 0.0302(12) Uani 1 1 d .
H12A H 0.5266 0.0554 0.0642 0.045 Uiso 1 1 calc R
H12B H 0.5585 0.2058 0.0730 0.045 Uiso 1 1 calc R
H12C H 0.4831 0.1700 0.0085 0.045 Uiso 1 1 calc R
C13 C 0.4409(2) 0.6849(5) 0.0701(2) 0.0239(11) Uani 1 1 d .
C14 C 0.3190(3) 0.6734(5) -0.0254(3) 0.0282(12) Uani 1 1 d .
H14 H 0.2710 0.6864 -0.0598 0.034 Uiso 1 1 calc R
C15 C 0.3563(2) 0.5576(5) -0.0169(2) 0.0268(11) Uani 1 1 d .
C16 C 0.3316(3) 0.4338(5) -0.0605(3) 0.0346(13) Uani 1 1 d .
H16A H 0.3365 0.3548 -0.0315 0.052 Uiso 1 1 calc R
H16B H 0.3607 0.4201 -0.0839 0.052 Uiso 1 1 calc R
H16C H 0.2814 0.4447 -0.0948 0.052 Uiso 1 1 calc R
C17 C 0.6367(2) 0.3319(5) 0.3236(2) 0.0215(10) Uani 1 1 d .
C18 C 0.6611(3) 0.1697(5) 0.4166(3) 0.0326(13) Uani 1 1 d .
H18 H 0.6645 0.0957 0.4458 0.039 Uiso 1 1 calc R
C19 C 0.6955(2) 0.2885(5) 0.4389(3) 0.0257(11) Uani 1 1 d .
C20 C 0.7463(3) 0.3197(5) 0.5135(3) 0.0302(12) Uani 1 1 d .
H20A H 0.7473 0.2428 0.5423 0.045 Uiso 1 1 calc R
H20B H 0.7302 0.4014 0.5276 0.045 Uiso 1 1 calc R
H20C H 0.7944 0.3350 0.5190 0.045 Uiso 1 1 calc R
C21 C 0.7097(2) 0.6945(5) 0.3102(2) 0.0258(11) Uani 1 1 d .
C22 C 0.8099(3) 0.5890(6) 0.3020(3) 0.0344(13) Uani 1 1 d .
H22 H 0.8470 0.5617 0.2919 0.041 Uiso 1 1 calc R
C23 C 0.7946(2) 0.5276(5) 0.3470(3) 0.0265(11) Uani 1 1 d .
C24 C 0.8333(2) 0.4093(5) 0.3912(3) 0.0290(12) Uani 1 1 d .
H24A H 0.8714 0.3805 0.3807 0.043 Uiso 1 1 calc R
H24B H 0.7998 0.3341 0.3823 0.043 Uiso 1 1 calc R
H24C H 0.8542 0.4356 0.4398 0.043 Uiso 1 1 calc R
Cl1 Cl 0.17271(8) 0.51115(15) 0.07861(7) 0.0443(4) Uani 1 1 d .
Cl2 Cl 0.18150(8) 0.78945(17) 0.03729(8) 0.0550(4) Uani 1 1 d .
C25 C 0.2297(3) 0.6501(6) 0.0869(3) 0.0454(15) Uani 1 1 d .
H25A H 0.2561 0.6775 0.1359 0.054 Uiso 1 1 calc R
H25B H 0.2652 0.6212 0.0721 0.054 Uiso 1 1 calc R

loop_
_atom_site_aniso_label
_atom_site_aniso_U_11
_atom_site_aniso_U_22
_atom_site_aniso_U_33
_atom_site_aniso_U_23
_atom_site_aniso_U_13
_atom_site_aniso_U_12
Bi1 0.02046(9) 0.01901(10) 0.02149(11) 0.00083(7) 0.00869(8) 0.00065(6)
S1 0.0494(8) 0.0322(7) 0.0441(8) 0.0144(6) 0.0331(7) 0.0140(6)
S2 0.0413(7) 0.0303(7) 0.0471(9) -0.0026(6) 0.0213(7) -0.0066(6)
S3 0.0268(6) 0.0299(7) 0.0267(7) 0.0040(5) 0.0124(5) 0.0034(5)
S4 0.0482(8) 0.0256(7) 0.0362(8) 0.0021(5) 0.0217(7) 0.0012(6)
S5 0.0231(5) 0.0233(6) 0.0300(7) -0.0017(5) 0.0135(5) 0.0000(4)
S6 0.0329(6) 0.0220(6) 0.0280(7) 0.0005(5) 0.0139(6) -0.0025(5)
S7 0.0227(5) 0.0241(6) 0.0238(6) -0.0005(5) 0.0085(5) -0.0031(4)
S8 0.0259(6) 0.0224(6) 0.0315(7) 0.0011(5) 0.0088(5) 0.0029(5)
S9 0.0220(5) 0.0253(6) 0.0230(6) -0.0017(5) 0.0085(5) 0.0005(4)
S10 0.0272(6) 0.0202(6) 0.0362(7) 0.0004(5) 0.0100(6) -0.0022(5)
S11 0.0245(6) 0.0221(6) 0.0337(7) -0.0011(5) 0.0052(6) 0.0007(5)
S12 0.0326(6) 0.0439(8) 0.0399(8) 0.0173(6) 0.0170(6) 0.0015(6)
N1 0.031(2) 0.025(2) 0.031(2) 0.0004(17) 0.0185(19) 0.0025(16)
N2 0.0256(19) 0.029(2) 0.028(2) 0.0007(18) 0.0131(18) -0.0036(16)
N3 0.0235(18) 0.0164(19) 0.024(2) -0.0009(16) 0.0088(17) 0.0015(15)
N4 0.0250(18) 0.017(2) 0.021(2) 0.0028(16) 0.0086(17) -0.0010(15)
N5 0.0170(17) 0.0175(19) 0.022(2) -0.0016(15) 0.0045(16) -0.0012(14)
N6 0.0195(17) 0.020(2) 0.027(2) 0.0049(16) 0.0114(17) 0.0021(14)
B1 0.030(3) 0.033(3) 0.031(4) 0.001(3) 0.008(3) 0.003(2)
B2 0.029(3) 0.023(3) 0.025(3) 0.004(2) 0.012(3) 0.004(2)
B3 0.027(3) 0.025(3) 0.028(3) -0.002(2) 0.009(3) -0.002(2)
C1 0.035(3) 0.019(2) 0.040(3) 0.005(2) 0.024(2) 0.006(2)
C2 0.039(3) 0.033(3) 0.034(3) -0.005(2) 0.016(3) 0.000(2)
C3 0.035(3) 0.031(3) 0.027(3) 0.000(2) 0.017(2) 0.006(2)
C4 0.041(3) 0.056(4) 0.032(3) 0.001(3) 0.024(3) -0.005(3)
C5 0.035(3) 0.027(3) 0.022(3) 0.003(2) 0.015(2) 0.002(2)
C6 0.044(3) 0.033(3) 0.040(3) 0.001(2) 0.019(3) -0.011(2)
C7 0.041(3) 0.037(3) 0.032(3) -0.002(2) 0.013(3) -0.014(2)
C8 0.032(3) 0.050(4) 0.057(4) 0.000(3) 0.008(3) -0.015(3)
C9 0.020(2) 0.024(2) 0.024(3) 0.0033(19) 0.007(2) -0.0033(18)
C10 0.031(2) 0.017(2) 0.027(3) -0.0028(19) 0.010(2) 0.0025(18)
C11 0.024(2) 0.021(3) 0.023(3) 0.001(2) 0.002(2) -0.0003(18)
C12 0.030(2) 0.028(3) 0.033(3) -0.005(2) 0.014(2) 0.005(2)
C13 0.025(2) 0.024(3) 0.023(3) 0.0022(19) 0.011(2) 0.0020(18)
C14 0.026(2) 0.026(3) 0.024(3) 0.002(2) 0.005(2) -0.0006(19)
C15 0.023(2) 0.029(3) 0.023(3) 0.002(2) 0.006(2) -0.0055(19)
C16 0.035(3) 0.036(3) 0.032(3) -0.006(2) 0.015(2) -0.009(2)
C17 0.019(2) 0.018(2) 0.027(3) -0.0025(19) 0.010(2) 0.0011(17)
C18 0.029(2) 0.028(3) 0.037(3) 0.009(2) 0.012(2) 0.001(2)
C19 0.021(2) 0.027(3) 0.029(3) 0.005(2) 0.012(2) 0.0026(19)
C20 0.032(2) 0.032(3) 0.025(3) 0.006(2) 0.011(2) -0.001(2)
C21 0.022(2) 0.027(3) 0.024(3) 0.001(2) 0.006(2) -0.0054(18)
C22 0.029(2) 0.043(3) 0.037(3) 0.007(2) 0.021(2) 0.005(2)
C23 0.020(2) 0.029(3) 0.028(3) -0.002(2) 0.009(2) -0.0057(19)
C24 0.023(2) 0.030(3) 0.033(3) 0.001(2) 0.012(2) 0.0059(19)
Cl1 0.0502(8) 0.0391(8) 0.0415(8) -0.0012(6) 0.0197(7) 0.0036(6)
Cl2 0.0460(8) 0.0583(10) 0.0537(10) 0.0226(8) 0.0176(7) -0.0004(7)
C25 0.033(3) 0.061(4) 0.040(3) 0.010(3) 0.016(3) 0.004(3)

loop_
_atom_type_symbol
_atom_type_description
_atom_type_scat_dispersion_real
_atom_type_scat_dispersion_imag
_atom_type_scat_source
C C 0.0033 0.0016 'International Tables Vol C Tables 4.2.6.8 and 6.1.1.4'
H H 0.0000 0.0000 'International Tables Vol C Tables 4.2.6.8 and 6.1.1.4'
B B 0.0013 0.0007 'International Tables Vol C Tables 4.2.6.8 and 6.1.1.4'
Bi Bi -4.1077 10.2566 'International Tables Vol C Tables 4.2.6.8 and 6.1.1.4'
Cl Cl 0.1484 0.1585 'International Tables Vol C Tables 4.2.6.8 and 6.1.1.4'
N N 0.0061 0.0033 'International Tables Vol C Tables 4.2.6.8 and 6.1.1.4'
S S 0.1246 0.1234 'International Tables Vol C Tables 4.2.6.8 and 6.1.1.4'

loop_
_geom_angle_atom_site_label_1
_geom_angle_atom_site_label_2
_geom_angle_atom_site_label_3
_geom_angle
S7 Bi1 S9 91.31(4)
S7 Bi1 S5 87.90(4)
S9 Bi1 S5 92.28(3)
S7 Bi1 S1 84.95(4)
S9 Bi1 S1 174.47(4)
S5 Bi1 S1 91.65(4)
S7 Bi1 S11 75.14(4)
S9 Bi1 S11 91.45(3)
S5 Bi1 S11 162.71(4)
S1 Bi1 S11 83.67(4)
S7 Bi1 S3 175.43(4)
S9 Bi1 S3 91.97(4)
S5 Bi1 S3 95.15(4)
S1 Bi1 S3 91.56(4)
S11 Bi1 S3 101.59(4)
C1 S1 Bi1 97.73(17)
C2 S2 C1 91.1(3)
C5 S3 Bi1 102.14(17)
C6 S4 C5 91.1(3)
C9 S5 Bi1 101.90(15)
C10 S6 C9 91.0(3)
C13 S7 Bi1 103.89(18)
C14 S8 C13 90.9(2)
C17 S9 Bi1 102.44(17)
C18 S10 C17 91.0(2)
C21 S11 Bi1 101.20(15)
C21 S12 C22 91.4(3)
C1 N1 C3 113.9(4)
C1 N1 B1 124.6(5)
C3 N1 B1 121.5(5)
C5 N2 C7 113.4(4)
C5 N2 B1 127.6(4)
C7 N2 B1 118.7(4)
C9 N3 C11 112.4(4)
C9 N3 B2 129.0(4)
C11 N3 B2 117.9(4)
C13 N4 C15 112.9(4)
C13 N4 B2 123.8(4)
C15 N4 B2 123.3(4)
C21 N5 C23 112.3(4)
C21 N5 B3 124.4(4)
C23 N5 B3 123.2(4)
C17 N6 C19 112.7(4)
C17 N6 B3 124.8(4)
C19 N6 B3 121.9(4)
N1 B1 N2 112.0(4)
N1 B1 H1B 114(3)
N2 B1 H1B 104(3)
N1 B1 H2B 111(3)
N2 B1 H2B 107(3)
H1B B1 H2B 109(4)
N4 B2 N3 111.2(4)
N4 B2 H1A 112(2)
N3 B2 H1A 108(3)
N4 B2 H3A 107(3)
N3 B2 H3A 106(3)
H1A B2 H3A 112(4)
N5 B3 N6 111.9(4)
N5 B3 H2A 114(3)
N6 B3 H2A 104(2)
N5 B3 H3B 103(3)
N6 B3 H3B 109(3)
H2A B3 H3B 115(4)
N1 C1 S1 129.1(4)
N1 C1 S2 110.9(4)
S1 C1 S2 119.9(3)
C3 C2 S2 111.3(4)
C3 C2 H2C 124.3
S2 C2 H2C 124.3
C2 C3 N1 112.7(5)
C2 C3 C4 126.4(5)
N1 C3 C4 120.9(5)
C3 C4 H4A 109.5
C3 C4 H4B 109.5
H4A C4 H4B 109.5
C3 C4 H4C 109.5
H4A C4 H4C 109.5
H4B C4 H4C 109.5
N2 C5 S3 129.9(4)
N2 C5 S4 111.1(4)
S3 C5 S4 119.0(3)
C7 C6 S4 112.0(4)
C7 C6 H6 124.0
S4 C6 H6 124.0
C6 C7 N2 112.5(5)
C6 C7 C8 126.7(5)
N2 C7 C8 120.8(5)
C7 C8 H8A 109.5
C7 C8 H8B 109.5
H8A C8 H8B 109.5
C7 C8 H8C 109.5
H8A C8 H8C 109.5
H8B C8 H8C 109.5
N3 C9 S5 129.6(4)
N3 C9 S6 112.0(4)
S5 C9 S6 118.4(3)
C11 C10 S6 111.4(4)
C11 C10 H10 124.3
S6 C10 H10 124.3
C10 C11 N3 113.2(5)
C10 C11 C12 125.0(4)
N3 C11 C12 121.8(5)
C11 C12 H12A 109.5
C11 C12 H12B 109.5
H12A C12 H12B 109.5
C11 C12 H12C 109.5
H12A C12 H12C 109.5
H12B C12 H12C 109.5
N4 C13 S7 128.8(3)
N4 C13 S8 111.6(3)
S7 C13 S8 119.5(3)
C15 C14 S8 111.5(3)
C15 C14 H14 124.3
S8 C14 H14 124.3
C14 C15 N4 113.0(4)
C14 C15 C16 126.7(4)
N4 C15 C16 120.3(4)
C15 C16 H16A 109.5
C15 C16 H16B 109.5
H16A C16 H16B 109.5
C15 C16 H16C 109.5
H16A C16 H16C 109.5
H16B C16 H16C 109.5
N6 C17 S9 128.6(4)
N6 C17 S10 111.3(3)
S9 C17 S10 120.0(3)
C19 C18 S10 111.1(4)
C19 C18 H18 124.4
S10 C18 H18 124.4
C18 C19 N6 113.9(4)
C18 C19 C20 124.0(5)
N6 C19 C20 122.0(4)
C19 C20 H20A 109.5
C19 C20 H20B 109.5
H20A C20 H20B 109.5
C19 C20 H20C 109.5
H20A C20 H20C 109.5
H20B C20 H20C 109.5
N5 C21 S12 111.5(4)
N5 C21 S11 128.2(4)
S12 C21 S11 120.2(3)
C23 C22 S12 111.1(4)
C23 C22 H22 124.4
S12 C22 H22 124.4
C22 C23 N5 113.7(5)
C22 C23 C24 126.2(5)
N5 C23 C24 120.1(5)
C23 C24 H24A 109.5
C23 C24 H24B 109.5
H24A C24 H24B 109.5
C23 C24 H24C 109.5
H24A C24 H24C 109.5
H24B C24 H24C 109.5
Cl2 C25 Cl1 111.6(3)
Cl2 C25 H25A 109.3
Cl1 C25 H25A 109.3
Cl2 C25 H25B 109.3
Cl1 C25 H25B 109.3
H25A C25 H25B 108.0

loop_
_geom_bond_atom_site_label_1
_geom_bond_atom_site_label_2
_geom_bond_distance
Bi1 S7 2.7459(13)
Bi1 S9 2.7962(12)
Bi1 S5 2.8155(11)
Bi1 S1 2.8305(14)
Bi1 S11 2.8367(12)
Bi1 S3 2.8699(13)
S1 C1 1.715(6)
S2 C2 1.706(6)
S2 C1 1.720(5)
S3 C5 1.710(5)
S4 C6 1.705(6)
S4 C5 1.723(5)
S5 C9 1.723(5)
S6 C10 1.712(5)
S6 C9 1.725(5)
S7 C13 1.716(4)
S8 C14 1.716(5)
S8 C13 1.721(5)
S9 C17 1.710(5)
S10 C18 1.718(5)
S10 C17 1.719(5)
S11 C21 1.719(5)
S12 C21 1.697(6)
S12 C22 1.721(5)
N1 C1 1.326(7)
N1 C3 1.391(7)
N1 B1 1.565(7)
N2 C5 1.340(6)
N2 C7 1.402(6)
N2 B1 1.592(7)
N3 C9 1.331(7)
N3 C11 1.413(6)
N3 B2 1.593(7)
N4 C13 1.342(6)
N4 C15 1.399(6)
N4 B2 1.570(6)
N5 C21 1.352(6)
N5 C23 1.399(6)
N5 B3 1.557(8)
N6 C17 1.353(6)
N6 C19 1.386(6)
N6 B3 1.584(6)
B1 H1B 1.10(6)
B1 H2B 1.12(6)
B2 H1A 1.05(4)
B2 H3A 1.07(6)
B3 H2A 1.11(5)
B3 H3B 1.12(5)
C2 C3 1.343(7)
C2 H2C 0.9500
C3 C4 1.484(8)
C4 H4A 0.9800
C4 H4B 0.9800
C4 H4C 0.9800
C6 C7 1.345(8)
C6 H6 0.9500
C7 C8 1.491(8)
C8 H8A 0.9800
C8 H8B 0.9800
C8 H8C 0.9800
C10 C11 1.344(7)
C10 H10 0.9500
C11 C12 1.484(8)
C12 H12A 0.9800
C12 H12B 0.9800
C12 H12C 0.9800
C14 C15 1.350(7)
C14 H14 0.9500
C15 C16 1.485(7)
C16 H16A 0.9800
C16 H16B 0.9800
C16 H16C 0.9800
C18 C19 1.343(7)
C18 H18 0.9500
C19 C20 1.513(7)
C20 H20A 0.9800
C20 H20B 0.9800
C20 H20C 0.9800
C22 C23 1.325(8)
C22 H22 0.9500
C23 C24 1.491(7)
C24 H24A 0.9800
C24 H24B 0.9800
C24 H24C 0.9800
Cl1 C25 1.776(6)
Cl2 C25 1.752(6)
C25 H25A 0.9900
C25 H25B 0.9900
